data_4518513
loop_
_publ_author_name
'Li, Wentao'
'He, Yani'
'Miao, Tiezheng'
'L\"u, Xingqiang'
'Fu, Guorui'
'Wong, Wai-Yeung'
'He, Hongshan'

_publ_section_title
;
 All-Solution-Processed Multilayered White Polymer Light-Emitting Diodes
 (WPLEDs) Based on Cross-Linked [Ir(4-vb-PBI)<sub>2</sub>(acac)].
;
_journal_issue 9
_journal_name_full 'ACS applied materials &amp; interfaces'
_journal_page_first 11096
_journal_page_last 11107
_journal_paper_doi 10.1021/acsami.0c16581
_journal_volume 13
_journal_year 2021
_chemical_formula_moiety 'C49 H41 Ir N4 O2, 2(C H2 Cl2)'
_chemical_formula_sum 'C51 H45 Cl4 Ir N4 O2'
_chemical_formula_weight 1079.93
_space_group_crystal_system triclinic
_space_group_IT_number 2
_space_group_name_Hall '-P 1'
_space_group_name_H-M_alt 'P -1'
_atom_sites_solution_hydrogens geom
_audit_creation_date 2017-01-16
_audit_creation_method
;
Olex2 1.2-beta
(compiled 2017.01.04 svn.r3372 for OlexSys, GUI svn.r5292)
;
_cell_angle_alpha 65.591(9)
_cell_angle_beta 88.123(7)
_cell_angle_gamma 69.401(8)
_cell_formula_units_Z 2
_cell_length_a 11.7202(9)
_cell_length_b 15.0045(13)
_cell_length_c 15.5031(14)
_cell_measurement_reflns_used 4168
_cell_measurement_temperature 150.00(10)
_cell_measurement_theta_max 70.7850
_cell_measurement_theta_min 4.2820
_cell_volume 2303.5(4)
_computing_cell_refinement 'CrysAlisPro 1.171.38.43 (Rigaku OD, 2015)'
_computing_data_collection 'CrysAlisPro 1.171.38.43 (Rigaku OD, 2015)'
_computing_data_reduction 'CrysAlisPro 1.171.38.43 (Rigaku OD, 2015)'
_computing_molecular_graphics 'Olex2 (Dolomanov et al., 2009)'
_computing_publication_material 'Olex2 (Dolomanov et al., 2009)'
_computing_structure_refinement 'ShelXL (Sheldrick, 2015)'
_diffrn_ambient_environment N~2~
_diffrn_ambient_temperature 150.00(10)
_diffrn_detector 'CCD plate'
_diffrn_detector_area_resol_mean 10.6525
_diffrn_detector_type Atlas
_diffrn_measured_fraction_theta_full 0.965
_diffrn_measured_fraction_theta_max 0.965
_diffrn_measurement_details
;
List of Runs (angles in degrees, time in seconds):

  # Type    Start    End  Width  t~exp~   \w     \q     \k     \f   Frames
--------------------------------------------------------------------------
  1  \w   -113.00 -16.00   1.00   40.00    --  -40.70 -38.00 -60.00   97
  2  \w    -65.00  30.00   1.00   40.00    --  -40.70  38.00 120.00   95
  3  \w    -72.00  28.00   1.00   40.00    --  -40.70  77.00-150.00  100
  4  \w     71.00 174.00   1.00  100.00    --  101.52  77.00-150.00  103
  5  \w     34.00 109.00   1.00  100.00    --  101.52 -94.00  30.00   75
  6  \w     20.00 109.00   1.00  100.00    --  101.52 -94.00 -90.00   89
  7  \w     76.00 175.00   1.00  100.00    --  101.52  45.00-180.00   99
  8  \w     74.00 172.00   1.00  100.00    --  101.52  61.00 -90.00   98
  9  \w     29.00 128.00   1.00  100.00    --  101.52 -77.00  90.00   99
 10  \w     36.00  86.00   1.00  100.00    --  101.52 -30.00-120.00   50
;
_diffrn_measurement_device 'four-circle diffractometer'
_diffrn_measurement_device_type 'SuperNova, Dual, Cu at zero, Atlas'
_diffrn_measurement_method '\w scans'
_diffrn_orient_matrix_type 'CrysAlisPro convention (1999,Acta A55,543-557)'
_diffrn_orient_matrix_UB_11 -0.0019349000
_diffrn_orient_matrix_UB_12 0.0296832000
_diffrn_orient_matrix_UB_13 -0.1078268000
_diffrn_orient_matrix_UB_21 -0.0428445000
_diffrn_orient_matrix_UB_22 0.1173696000
_diffrn_orient_matrix_UB_23 -0.0210647000
_diffrn_orient_matrix_UB_31 0.1350172000
_diffrn_orient_matrix_UB_32 -0.0096961000
_diffrn_orient_matrix_UB_33 0.0070336000
_diffrn_radiation_monochromator mirror
_diffrn_radiation_probe x-ray
_diffrn_radiation_type MoK\a
_diffrn_radiation_wavelength 0.71073
_diffrn_reflns_av_R_equivalents 0.1019
_diffrn_reflns_av_unetI/netI 0.1314
_diffrn_reflns_Laue_measured_fraction_full 0.965
_diffrn_reflns_Laue_measured_fraction_max 0.965
_diffrn_reflns_limit_h_max 13
_diffrn_reflns_limit_h_min -11
_diffrn_reflns_limit_k_max 17
_diffrn_reflns_limit_k_min -16
_diffrn_reflns_limit_l_max 16
_diffrn_reflns_limit_l_min -18
_diffrn_reflns_number 12264
_diffrn_reflns_point_group_measured_fraction_full 0.965
_diffrn_reflns_point_group_measured_fraction_max 0.965
_diffrn_reflns_theta_full 25.025
_diffrn_reflns_theta_max 25.025
_diffrn_reflns_theta_min 1.605
_diffrn_source 'micro-focus sealed X-ray tube'
_diffrn_source_type 'SuperNova (Cu) X-ray Source'
_exptl_absorpt_coefficient_mu 3.175
_exptl_absorpt_correction_T_max 1.00000
_exptl_absorpt_correction_T_min 0.25542
_exptl_absorpt_correction_type multi-scan
_exptl_absorpt_process_details
;
CrysAlisPro 1.171.38.43 (Rigaku Oxford Diffraction, 2015)
Empirical absorption correction using spherical harmonics,
 implemented in SCALE3 ABSPACK scaling algorithm.
;
_exptl_crystal_colour orange
_exptl_crystal_colour_primary colourless
_exptl_crystal_density_diffrn 1.557
_exptl_crystal_description block
_exptl_crystal_F_000 1080
_exptl_crystal_size_max 0.28
_exptl_crystal_size_mid 0.24
_exptl_crystal_size_min 0.21
_refine_diff_density_max 2.126
_refine_diff_density_min -3.684
_refine_diff_density_rms 0.212
_refine_ls_extinction_method none
_refine_ls_goodness_of_fit_ref 1.039
_refine_ls_hydrogen_treatment constr
_refine_ls_matrix_type full
_refine_ls_number_parameters 561
_refine_ls_number_reflns 7856
_refine_ls_number_restraints 0
_refine_ls_restrained_S_all 1.039
_refine_ls_R_factor_all 0.1114
_refine_ls_R_factor_gt 0.0839
_refine_ls_shift/su_max 0.000
_refine_ls_shift/su_mean 0.000
_refine_ls_structure_factor_coef Fsqd
_refine_ls_weighting_details 'w=1/[\s^2^(Fo^2^)+(0.1238P)^2^] where P=(Fo^2^+2Fc^2^)/3'
_refine_ls_weighting_scheme calc
_refine_ls_wR_factor_gt 0.2086
_refine_ls_wR_factor_ref 0.2319
_reflns_Friedel_coverage 0.000
_reflns_number_gt 5775
_reflns_number_total 7856
_reflns_threshold_expression 'I > 2\s(I)'
_cod_data_source_file am0c16581_si_002.cif
_cod_data_source_block exp_857
_cod_depositor_comments 'Adding full bibliography for 4518513.cif.'
_cod_database_code 4518513
_shelx_shelxl_version_number 2014/7
_shelx_space_group_comment
;
The symmetry employed for this shelxl refinement is uniquely defined
by the following loop, which should always be used as a source of
symmetry information in preference to the above space-group names.
They are only intended as comments.
;
_reflns_odcompleteness_completeness 97.05
_reflns_odcompleteness_iscentric 1
_reflns_odcompleteness_theta 64.99
_olex2_refinement_description
;
1. Fixed Uiso
 At 1.2 times of:
  All C(H) groups, All C(H,H) groups
 At 1.5 times of:
  All C(H,H,H) groups
2.a Secondary CH2 refined with riding coordinates:
 C13(H13A,H13B), C34(H34A,H34B), C49(H49A,H49B), C50(H50A,H50B)
2.b Aromatic/amide H refined with riding coordinates:
 C2(H2), C33(H33), C9(H9), C48(H48), C46(H46), C12(H12), C26(H26), C47(H47),
 C10(H10), C25(H25), C24(H24), C31(H31), C23(H23), C32(H32), C16(H16), C45(H45),
  C36(H36), C40(H40), C11(H11), C39(H39), C41(H41), C37(H37), C30(H30),
 C15(H15), C18(H18), C19(H19), C20(H20)
2.c X=CH2 refined with riding coordinates:
 C42(H42A,H42B), C21(H21A,H21B)
2.d Idealised Me refined as rotating group:
 C4(H4A,H4B,H4C), C5(H5A,H5B,H5C)
;
_olex2_submission_special_instructions 'No special instructions were received'
_oxdiff_exptl_absorpt_empirical_details
;
Empirical correction (ABSPACK) includes:
- Absorption correction using spherical harmonics
- Frame scaling
- Detector area scaling
;
_oxdiff_exptl_absorpt_empirical_full_max 4.050
_oxdiff_exptl_absorpt_empirical_full_min 0.492

loop_
_space_group_symop_operation_xyz
'x, y, z'
'-x, -y, -z'

loop_
_atom_site_label
_atom_site_type_symbol
_atom_site_fract_x
_atom_site_fract_y
_atom_site_fract_z
_atom_site_U_iso_or_equiv
_atom_site_adp_type
_atom_site_occupancy
_atom_site_site_symmetry_order
_atom_site_calc_flag
_atom_site_refinement_flags_posn
_atom_site_refinement_flags_adp
_atom_site_refinement_flags_occupancy
_atom_site_disorder_assembly
_atom_site_disorder_group
Ir1 Ir 0.42956(5) 0.48678(4) 0.24912(4) 0.0404(2) Uani 1 1 d . . . . .
O1 O 0.3461(7) 0.3999(6) 0.2079(6) 0.0349(18) Uani 1 1 d . . . . .
O2 O 0.2756(7) 0.5211(7) 0.3263(6) 0.0345(18) Uani 1 1 d . . . . .
N1 N 0.5234(8) 0.3659(8) 0.3781(7) 0.033(2) Uani 1 1 d . . . . .
N2 N 0.6379(9) 0.3052(8) 0.5133(7) 0.033(2) Uani 1 1 d . . . . .
N5 N 0.3798(9) 0.7064(8) -0.0306(7) 0.035(2) Uani 1 1 d . . . . .
N4 N 0.3556(9) 0.6118(8) 0.1171(7) 0.035(2) Uani 1 1 d . . . . .
C51 C 0.5093(12) 0.5610(9) 0.2967(9) 0.040(3) Uani 1 1 d . . . . .
C44 C 0.5738(11) 0.4602(9) 0.1757(8) 0.031(2) Uani 1 1 d . . . . .
C29 C 0.2488(11) 0.6978(10) 0.0779(9) 0.037(3) Uani 1 1 d . . . . .
C27 C 0.4331(11) 0.6186(10) 0.0513(8) 0.035(3) Uani 1 1 d . . . . .
C3 C 0.1929(11) 0.4825(11) 0.3383(9) 0.040(3) Uani 1 1 d . . . . .
C22 C 0.5727(11) 0.4997(10) 0.3899(9) 0.041(3) Uani 1 1 d . . . . .
C28 C 0.2638(12) 0.7577(10) -0.0159(9) 0.041(3) Uani 1 1 d . . . . .
C13 C 0.7043(12) 0.2958(11) 0.5967(9) 0.042(3) Uani 1 1 d . . . . .
H13A H 0.6829 0.2475 0.6552 0.050 Uiso 1 1 calc R . . . .
H13B H 0.6767 0.3658 0.5975 0.050 Uiso 1 1 calc R . . . .
C6 C 0.5790(10) 0.3919(11) 0.4319(9) 0.038(3) Uani 1 1 d . . . . .
C34 C 0.4319(11) 0.7499(10) -0.1187(8) 0.038(3) Uani 1 1 d . . . . .
H34A H 0.3655 0.7897 -0.1735 0.045 Uiso 1 1 calc R . . . .
H34B H 0.4930 0.6913 -0.1291 0.045 Uiso 1 1 calc R . . . .
C7 C 0.6232(10) 0.2202(10) 0.5080(8) 0.034(2) Uani 1 1 d . . . . .
C43 C 0.5571(10) 0.5371(9) 0.0815(9) 0.035(3) Uani 1 1 d . . . . .
C2 C 0.1755(11) 0.4224(11) 0.2958(9) 0.043(3) Uani 1 1 d . . . . .
H2 H 0.1055 0.4035 0.3101 0.052 Uiso 1 1 calc R . . . .
C8 C 0.5523(11) 0.2571(9) 0.4223(9) 0.036(3) Uani 1 1 d . . . . .
C33 C 0.1697(14) 0.8514(12) -0.0752(11) 0.053(3) Uani 1 1 d . . . . .
H33 H 0.1792 0.8930 -0.1386 0.064 Uiso 1 1 calc R . . . .
C9 C 0.5272(11) 0.1913(11) 0.3915(9) 0.043(3) Uani 1 1 d . . . . .
H9 H 0.4795 0.2177 0.3317 0.051 Uiso 1 1 calc R . . . .
C48 C 0.6508(12) 0.5268(11) 0.0220(9) 0.042(3) Uani 1 1 d . . . . .
H48 H 0.6366 0.5765 -0.0431 0.050 Uiso 1 1 calc R . . . .
C46 C 0.7784(12) 0.3720(11) 0.1528(10) 0.044(3) Uani 1 1 d . . . . .
H46 H 0.8550 0.3146 0.1782 0.053 Uiso 1 1 calc R . . . .
C12 C 0.6694(12) 0.1132(11) 0.5708(10) 0.046(3) Uani 1 1 d . . . . .
H12 H 0.7148 0.0874 0.6314 0.055 Uiso 1 1 calc R . . . .
C26 C 0.6316(13) 0.5426(12) 0.4324(10) 0.048(3) Uani 1 1 d . . . . .
H26 H 0.6764 0.5013 0.4947 0.057 Uiso 1 1 calc R . . . .
C47 C 0.7626(13) 0.4444(11) 0.0593(10) 0.047(3) Uani 1 1 d . . . . .
H47 H 0.8274 0.4377 0.0212 0.056 Uiso 1 1 calc R . . . .
C10 C 0.5745(12) 0.0859(11) 0.4512(10) 0.046(3) Uani 1 1 d . . . . .
H10 H 0.5592 0.0379 0.4325 0.055 Uiso 1 1 calc R . . . .
C25 C 0.6223(13) 0.6451(12) 0.3815(11) 0.049(3) Uani 1 1 d . . . . .
H25 H 0.6589 0.6755 0.4100 0.059 Uiso 1 1 calc R . . . .
C1 C 0.2473(13) 0.3856(12) 0.2346(9) 0.047(3) Uani 1 1 d . . . . .
C24 C 0.5599(12) 0.7056(11) 0.2885(11) 0.047(3) Uani 1 1 d . . . . .
H24 H 0.5565 0.7758 0.2540 0.057 Uiso 1 1 calc R . . . .
C31 C 0.0469(15) 0.8204(13) 0.0549(12) 0.059(4) Uani 1 1 d . . . . .
H31 H -0.0291 0.8439 0.0776 0.071 Uiso 1 1 calc R . . . .
C4 C 0.1005(12) 0.5101(12) 0.4024(11) 0.050(3) Uani 1 1 d . . . . .
H4A H 0.1392 0.4704 0.4691 0.075 Uiso 1 1 calc GR . . . .
H4B H 0.0301 0.4920 0.3949 0.075 Uiso 1 1 calc GR . . . .
H4C H 0.0725 0.5858 0.3848 0.075 Uiso 1 1 calc GR . . . .
C23 C 0.5040(12) 0.6647(11) 0.2472(10) 0.045(3) Uani 1 1 d . . . . .
H23 H 0.4610 0.7068 0.1844 0.054 Uiso 1 1 calc R . . . .
C32 C 0.0636(14) 0.8802(12) -0.0379(11) 0.056(4) Uani 1 1 d . . . . .
H32 H -0.0020 0.9439 -0.0765 0.067 Uiso 1 1 calc R . . . .
C5 C 0.2086(15) 0.3234(14) 0.1944(12) 0.062(4) Uani 1 1 d . . . . .
H5A H 0.2175 0.3484 0.1263 0.093 Uiso 1 1 calc GR . . . .
H5B H 0.1225 0.3328 0.2026 0.093 Uiso 1 1 calc GR . . . .
H5C H 0.2605 0.2486 0.2282 0.093 Uiso 1 1 calc GR . . . .
C16 C 1.0278(17) 0.2407(13) 0.5246(13) 0.067(5) Uani 1 1 d . . . . .
H16 H 1.0675 0.2539 0.4687 0.081 Uiso 1 1 calc R . . . .
C45 C 0.6878(11) 0.3794(10) 0.2111(9) 0.038(3) Uani 1 1 d . . . . .
H45 H 0.7036 0.3287 0.2758 0.045 Uiso 1 1 calc R . . . .
C36 C 0.4930(16) 0.9054(13) -0.1993(11) 0.060(4) Uani 1 1 d . . . . .
H36 H 0.4512 0.9169 -0.2567 0.071 Uiso 1 1 calc R . . . .
C40 C 0.5501(16) 0.8097(14) -0.0350(12) 0.064(4) Uani 1 1 d . . . . .
H40 H 0.5517 0.7534 0.0241 0.077 Uiso 1 1 calc R . . . .
C11 C 0.6451(12) 0.0471(10) 0.5393(10) 0.047(3) Uani 1 1 d . . . . .
H11 H 0.6772 -0.0267 0.5785 0.056 Uiso 1 1 calc R . . . .
C35 C 0.4932(13) 0.8223(10) -0.1153(9) 0.044(3) Uani 1 1 d . . . . .
C39 C 0.6066(16) 0.8776(14) -0.0368(14) 0.070(5) Uani 1 1 d . . . . .
H39 H 0.6437 0.8679 0.0216 0.084 Uiso 1 1 calc R . . . .
C38 C 0.6105(14) 0.9584(11) -0.1204(14) 0.061(4) Uani 1 1 d . . . . .
C41 C 0.6760(17) 1.0267(15) -0.1232(17) 0.081(6) Uani 1 1 d . . . . .
H41 H 0.6896 1.0672 -0.1856 0.097 Uiso 1 1 calc R . . . .
C37 C 0.5512(14) 0.9724(12) -0.2032(12) 0.058(4) Uani 1 1 d . . . . .
H37 H 0.5504 1.0279 -0.2626 0.070 Uiso 1 1 calc R . . . .
C30 C 0.1404(13) 0.7266(11) 0.1145(10) 0.049(3) Uani 1 1 d . . . . .
H30 H 0.1297 0.6845 0.1773 0.059 Uiso 1 1 calc R . . . .
C42 C 0.7154(19) 1.0411(18) -0.062(2) 0.102(8) Uani 1 1 d . . . . .
H42A H 0.7062 1.0041 0.0024 0.122 Uiso 1 1 calc R . . . .
H42B H 0.7559 1.0895 -0.0785 0.122 Uiso 1 1 calc R . . . .
C15 C 0.8979(12) 0.2747(12) 0.5163(11) 0.051(3) Uani 1 1 d . . . . .
H15 H 0.8498 0.3101 0.4553 0.061 Uiso 1 1 calc R . . . .
C18 C 1.0433(16) 0.1662(15) 0.6939(15) 0.075(5) Uani 1 1 d . . . . .
H18 H 1.0925 0.1290 0.7545 0.089 Uiso 1 1 calc R . . . .
C19 C 0.9175(14) 0.1974(14) 0.6882(11) 0.058(4) Uani 1 1 d . . . . .
H19 H 0.8804 0.1798 0.7452 0.070 Uiso 1 1 calc R . . . .
C14 C 0.8427(12) 0.2551(11) 0.5989(11) 0.047(3) Uani 1 1 d . . . . .
C17 C 1.0966(14) 0.1885(14) 0.6135(15) 0.065(4) Uani 1 1 d . . . . .
C20 C 1.2354(16) 0.1533(14) 0.6229(16) 0.074(5) Uani 1 1 d . . . . .
H20 H 1.2775 0.1142 0.6862 0.088 Uiso 1 1 calc R . . . .
C21 C 1.3000(19) 0.1692(13) 0.5586(17) 0.084(6) Uani 1 1 d . . . . .
H21A H 1.2632 0.2079 0.4938 0.101 Uiso 1 1 calc R . . . .
H21B H 1.3869 0.1430 0.5735 0.101 Uiso 1 1 calc R . . . .
Cl1 Cl 0.8470(5) 0.6855(5) 0.2040(4) 0.0962(17) Uani 1 1 d . . . . .
Cl2 Cl 0.9230(6) 0.6158(7) 0.0560(6) 0.129(3) Uani 1 1 d . . . . .
C49 C 0.841(2) 0.600(2) 0.157(2) 0.109(8) Uani 1 1 d . . . . .
H49A H 0.7545 0.6144 0.1378 0.130 Uiso 1 1 calc R . . . .
H49B H 0.8781 0.5262 0.2065 0.130 Uiso 1 1 calc R . . . .
Cl3 Cl 1.0699(6) 0.1038(6) 0.2685(6) 0.141(3) Uani 1 1 d . . . . .
Cl4 Cl 0.8578(5) 0.0892(5) 0.3687(5) 0.107(2) Uani 1 1 d . . . . .
C50 C 1.016(2) 0.035(2) 0.3688(19) 0.113(8) Uani 1 1 d . . . . .
H50A H 1.0587 0.0315 0.4252 0.135 Uiso 1 1 calc R . . . .
H50B H 1.0388 -0.0377 0.3759 0.135 Uiso 1 1 calc R . . . .

loop_
_atom_site_aniso_label
_atom_site_aniso_U_11
_atom_site_aniso_U_22
_atom_site_aniso_U_33
_atom_site_aniso_U_23
_atom_site_aniso_U_13
_atom_site_aniso_U_12
Ir1 0.0464(3) 0.0414(3) 0.0383(3) -0.0171(2) 0.0102(2) -0.0223(2)
O1 0.049(5) 0.038(5) 0.036(4) -0.020(4) 0.008(4) -0.031(4)
O2 0.042(4) 0.039(5) 0.033(4) -0.022(4) 0.015(4) -0.020(4)
N1 0.036(5) 0.028(5) 0.032(5) -0.009(4) 0.008(4) -0.014(4)
N2 0.039(5) 0.036(6) 0.029(5) -0.015(4) 0.002(4) -0.018(4)
N5 0.043(5) 0.035(6) 0.030(5) -0.009(4) 0.009(4) -0.023(5)
N4 0.039(5) 0.037(6) 0.027(5) -0.009(4) 0.010(4) -0.018(5)
C51 0.066(8) 0.021(6) 0.048(7) -0.023(5) 0.009(6) -0.025(6)
C44 0.051(7) 0.031(6) 0.021(5) -0.015(5) 0.012(5) -0.021(5)
C29 0.045(7) 0.035(7) 0.038(7) -0.020(6) 0.000(5) -0.017(6)
C27 0.039(6) 0.037(7) 0.036(6) -0.017(5) 0.003(5) -0.018(5)
C3 0.036(6) 0.056(8) 0.035(6) -0.018(6) 0.010(5) -0.030(6)
C22 0.043(7) 0.035(7) 0.046(7) -0.015(6) 0.012(6) -0.020(6)
C28 0.049(7) 0.038(7) 0.038(7) -0.013(6) 0.010(6) -0.024(6)
C13 0.048(7) 0.058(9) 0.034(6) -0.024(6) 0.008(5) -0.029(7)
C6 0.033(6) 0.050(8) 0.040(7) -0.027(6) 0.013(5) -0.018(6)
C34 0.038(6) 0.045(7) 0.030(6) -0.014(5) -0.001(5) -0.018(6)
C7 0.032(6) 0.033(6) 0.035(6) -0.015(5) 0.004(5) -0.011(5)
C43 0.031(6) 0.023(6) 0.049(7) -0.016(5) 0.003(5) -0.008(5)
C2 0.039(6) 0.058(9) 0.048(8) -0.028(7) 0.011(6) -0.030(6)
C8 0.039(6) 0.027(6) 0.037(6) -0.006(5) 0.007(5) -0.015(5)
C33 0.058(8) 0.048(9) 0.046(8) -0.009(7) 0.000(7) -0.026(7)
C9 0.036(6) 0.051(8) 0.037(7) -0.013(6) 0.003(5) -0.020(6)
C48 0.055(8) 0.042(7) 0.033(6) -0.014(5) 0.013(6) -0.026(6)
C46 0.040(7) 0.036(7) 0.054(8) -0.020(6) 0.003(6) -0.010(6)
C12 0.050(7) 0.052(8) 0.042(7) -0.019(6) 0.014(6) -0.027(7)
C26 0.058(8) 0.060(9) 0.041(7) -0.031(7) 0.014(6) -0.030(7)
C47 0.051(8) 0.044(8) 0.050(8) -0.018(6) 0.018(6) -0.026(7)
C10 0.053(8) 0.038(7) 0.047(8) -0.012(6) 0.010(6) -0.026(6)
C25 0.058(8) 0.051(9) 0.066(9) -0.039(8) 0.019(7) -0.035(7)
C1 0.059(8) 0.055(9) 0.038(7) -0.021(6) 0.013(6) -0.034(7)
C24 0.047(7) 0.037(7) 0.067(9) -0.025(7) 0.018(7) -0.025(6)
C31 0.058(9) 0.061(10) 0.069(10) -0.032(8) 0.015(8) -0.030(8)
C4 0.040(7) 0.051(8) 0.061(9) -0.027(7) 0.014(6) -0.018(6)
C23 0.048(7) 0.050(8) 0.046(8) -0.023(6) 0.019(6) -0.026(6)
C32 0.054(8) 0.043(8) 0.056(9) -0.011(7) -0.004(7) -0.012(7)
C5 0.072(10) 0.084(12) 0.066(10) -0.047(9) 0.033(8) -0.054(10)
C16 0.088(12) 0.050(9) 0.077(12) -0.030(9) 0.039(10) -0.040(9)
C45 0.043(6) 0.036(7) 0.029(6) -0.008(5) -0.006(5) -0.015(5)
C36 0.090(11) 0.053(9) 0.045(8) -0.022(7) 0.022(8) -0.037(9)
C40 0.078(11) 0.065(11) 0.056(9) -0.015(8) -0.002(8) -0.047(9)
C11 0.048(7) 0.028(7) 0.054(8) -0.007(6) 0.007(6) -0.015(6)
C35 0.057(8) 0.039(7) 0.042(7) -0.018(6) 0.022(6) -0.024(6)
C39 0.064(10) 0.061(11) 0.093(13) -0.035(10) 0.000(9) -0.029(9)
C38 0.052(8) 0.028(7) 0.100(13) -0.019(8) 0.015(8) -0.023(6)
C41 0.081(12) 0.063(12) 0.129(18) -0.052(12) 0.034(12) -0.050(10)
C37 0.067(9) 0.038(8) 0.065(10) -0.011(7) 0.015(8) -0.028(7)
C30 0.052(8) 0.044(8) 0.045(8) -0.014(6) 0.003(6) -0.018(6)
C42 0.082(14) 0.074(14) 0.15(2) -0.052(16) -0.015(14) -0.027(12)
C15 0.034(7) 0.049(9) 0.061(9) -0.019(7) 0.007(6) -0.011(6)
C18 0.064(10) 0.066(12) 0.094(14) -0.039(11) -0.009(10) -0.019(9)
C19 0.055(9) 0.068(11) 0.052(9) -0.026(8) -0.001(7) -0.021(8)
C14 0.039(7) 0.044(8) 0.069(9) -0.030(7) 0.008(6) -0.019(6)
C17 0.050(8) 0.059(10) 0.094(14) -0.033(10) -0.001(9) -0.026(8)
C20 0.066(10) 0.055(11) 0.107(15) -0.038(10) 0.018(10) -0.028(9)
C21 0.087(13) 0.034(9) 0.127(17) -0.034(10) 0.037(13) -0.020(9)
Cl1 0.078(3) 0.129(5) 0.099(4) -0.054(4) 0.028(3) -0.052(3)
Cl2 0.117(5) 0.213(9) 0.147(6) -0.124(6) 0.049(4) -0.106(6)
C49 0.072(13) 0.091(18) 0.16(2) -0.043(17) 0.006(14) -0.039(13)
Cl3 0.081(4) 0.111(5) 0.129(5) 0.027(4) 0.008(4) -0.016(4)
Cl4 0.084(3) 0.090(4) 0.105(4) -0.023(3) 0.029(3) -0.007(3)
C50 0.074(13) 0.11(2) 0.13(2) -0.030(17) 0.018(14) -0.034(14)

loop_
_atom_type_symbol
_atom_type_description
_atom_type_scat_dispersion_real
_atom_type_scat_dispersion_imag
_atom_type_scat_source
C C 0.0030 0.0020 'International Tables Vol C Tables 4.2.6.8 and 6.1.1.4'
H H 0.0000 0.0000 'International Tables Vol C Tables 4.2.6.8 and 6.1.1.4'
Cl Cl 0.1480 0.1590 'International Tables Vol C Tables 4.2.6.8 and 6.1.1.4'
Ir Ir -1.4440 7.9890 'International Tables Vol C Tables 4.2.6.8 and 6.1.1.4'
N N 0.0060 0.0030 'International Tables Vol C Tables 4.2.6.8 and 6.1.1.4'
O O 0.0110 0.0060 'International Tables Vol C Tables 4.2.6.8 and 6.1.1.4'

loop_
_geom_angle_atom_site_label_1
_geom_angle_atom_site_label_2
_geom_angle_atom_site_label_3
_geom_angle
_geom_angle_site_symmetry_1
_geom_angle_site_symmetry_3
_geom_angle_publ_flag
O2 Ir1 O1 87.6(3) . . ?
N1 Ir1 O1 97.2(3) . . ?
N1 Ir1 O2 86.4(3) . . ?
N1 Ir1 N4 172.8(3) . . ?
N4 Ir1 O1 88.0(3) . . ?
N4 Ir1 O2 98.9(3) . . ?
C51 Ir1 O1 176.2(4) . . ?
C51 Ir1 O2 90.9(4) . . ?
C51 Ir1 N1 79.3(4) . . ?
C51 Ir1 N4 95.6(5) . . ?
C44 Ir1 O1 94.2(4) . . ?
C44 Ir1 O2 177.8(4) . . ?
C44 Ir1 N1 94.6(4) . . ?
C44 Ir1 N4 79.9(4) . . ?
C44 Ir1 C51 87.4(5) . . ?
C1 O1 Ir1 125.3(8) . . ?
C3 O2 Ir1 125.0(8) . . ?
C6 N1 Ir1 115.7(8) . . ?
C6 N1 C8 109.0(10) . . ?
C8 N1 Ir1 135.1(8) . . ?
C6 N2 C13 129.4(10) . . ?
C6 N2 C7 108.0(9) . . ?
C7 N2 C13 122.6(10) . . ?
C27 N5 C28 107.2(10) . . ?
C27 N5 C34 129.7(11) . . ?
C28 N5 C34 122.9(10) . . ?
C29 N4 Ir1 137.2(8) . . ?
C27 N4 Ir1 114.6(8) . . ?
C27 N4 C29 107.9(10) . . ?
C22 C51 Ir1 114.3(8) . . ?
C23 C51 Ir1 126.5(10) . . ?
C23 C51 C22 119.2(11) . . ?
C43 C44 Ir1 115.2(9) . . ?
C45 C44 Ir1 126.6(8) . . ?
C45 C44 C43 117.9(10) . . ?
N4 C29 C28 107.1(11) . . ?
N4 C29 C30 130.9(12) . . ?
C30 C29 C28 121.9(12) . . ?
N5 C27 C43 132.8(11) . . ?
N4 C27 N5 110.5(11) . . ?
N4 C27 C43 116.6(11) . . ?
O2 C3 C2 127.0(11) . . ?
O2 C3 C4 115.6(11) . . ?
C2 C3 C4 117.3(10) . . ?
C51 C22 C6 114.5(11) . . ?
C51 C22 C26 120.1(11) . . ?
C26 C22 C6 125.3(12) . . ?
N5 C28 C29 107.3(11) . . ?
N5 C28 C33 131.7(12) . . ?
C33 C28 C29 121.0(12) . . ?
N2 C13 H13A 108.8 . . ?
N2 C13 H13B 108.8 . . ?
N2 C13 C14 113.7(11) . . ?
H13A C13 H13B 107.7 . . ?
C14 C13 H13A 108.8 . . ?
C14 C13 H13B 108.8 . . ?
N1 C6 N2 109.3(11) . . ?
N1 C6 C22 115.8(11) . . ?
N2 C6 C22 134.6(11) . . ?
N5 C34 H34A 109.1 . . ?
N5 C34 H34B 109.1 . . ?
N5 C34 C35 112.3(10) . . ?
H34A C34 H34B 107.9 . . ?
C35 C34 H34A 109.1 . . ?
C35 C34 H34B 109.1 . . ?
N2 C7 C8 107.6(10) . . ?
N2 C7 C12 130.9(11) . . ?
C8 C7 C12 121.4(11) . . ?
C44 C43 C27 113.4(10) . . ?
C44 C43 C48 120.8(11) . . ?
C48 C43 C27 125.6(11) . . ?
C3 C2 H2 115.6 . . ?
C3 C2 C1 128.7(11) . . ?
C1 C2 H2 115.6 . . ?
C7 C8 N1 106.0(10) . . ?
C9 C8 N1 131.3(12) . . ?
C9 C8 C7 122.6(11) . . ?
C28 C33 H33 121.7 . . ?
C32 C33 C28 116.7(13) . . ?
C32 C33 H33 121.7 . . ?
C8 C9 H9 121.7 . . ?
C10 C9 C8 116.7(12) . . ?
C10 C9 H9 121.7 . . ?
C43 C48 H48 120.3 . . ?
C47 C48 C43 119.5(12) . . ?
C47 C48 H48 120.3 . . ?
C47 C46 H46 118.6 . . ?
C47 C46 C45 122.7(13) . . ?
C45 C46 H46 118.6 . . ?
C7 C12 H12 122.1 . . ?
C11 C12 C7 115.8(12) . . ?
C11 C12 H12 122.1 . . ?
C22 C26 H26 120.7 . . ?
C25 C26 C22 118.5(13) . . ?
C25 C26 H26 120.7 . . ?
C48 C47 H47 120.7 . . ?
C46 C47 C48 118.6(12) . . ?
C46 C47 H47 120.7 . . ?
C9 C10 H10 119.2 . . ?
C9 C10 C11 121.5(13) . . ?
C11 C10 H10 119.2 . . ?
C26 C25 H25 119.4 . . ?
C26 C25 C24 121.2(12) . . ?
C24 C25 H25 119.4 . . ?
O1 C1 C2 125.9(12) . . ?
O1 C1 C5 114.5(12) . . ?
C2 C1 C5 119.6(11) . . ?
C25 C24 H24 119.8 . . ?
C23 C24 C25 120.4(12) . . ?
C23 C24 H24 119.8 . . ?
C32 C31 H31 119.6 . . ?
C30 C31 H31 119.6 . . ?
C30 C31 C32 120.7(14) . . ?
C3 C4 H4A 109.5 . . ?
C3 C4 H4B 109.5 . . ?
C3 C4 H4C 109.5 . . ?
H4A C4 H4B 109.5 . . ?
H4A C4 H4C 109.5 . . ?
H4B C4 H4C 109.5 . . ?
C51 C23 H23 119.7 . . ?
C24 C23 C51 120.5(13) . . ?
C24 C23 H23 119.7 . . ?
C33 C32 C31 122.9(15) . . ?
C33 C32 H32 118.6 . . ?
C31 C32 H32 118.6 . . ?
C1 C5 H5A 109.5 . . ?
C1 C5 H5B 109.5 . . ?
C1 C5 H5C 109.5 . . ?
H5A C5 H5B 109.5 . . ?
H5A C5 H5C 109.5 . . ?
H5B C5 H5C 109.5 . . ?
C15 C16 H16 119.9 . . ?
C17 C16 H16 119.9 . . ?
C17 C16 C15 120.2(16) . . ?
C44 C45 H45 119.9 . . ?
C46 C45 C44 120.2(11) . . ?
C46 C45 H45 119.9 . . ?
C35 C36 H36 118.7 . . ?
C35 C36 C37 122.6(15) . . ?
C37 C36 H36 118.7 . . ?
C35 C40 H40 119.5 . . ?
C35 C40 C39 121.1(16) . . ?
C39 C40 H40 119.5 . . ?
C12 C11 C10 121.9(12) . . ?
C12 C11 H11 119.0 . . ?
C10 C11 H11 119.0 . . ?
C36 C35 C34 118.9(12) . . ?
C40 C35 C34 123.8(12) . . ?
C40 C35 C36 117.3(13) . . ?
C40 C39 H39 118.9 . . ?
C38 C39 C40 122.1(17) . . ?
C38 C39 H39 118.9 . . ?
C39 C38 C41 122.2(18) . . ?
C39 C38 C37 117.1(13) . . ?
C37 C38 C41 120.7(16) . . ?
C38 C41 H41 113.8 . . ?
C42 C41 C38 132(2) . . ?
C42 C41 H41 113.8 . . ?
C36 C37 H37 120.1 . . ?
C38 C37 C36 119.7(14) . . ?
C38 C37 H37 120.1 . . ?
C29 C30 C31 116.8(13) . . ?
C29 C30 H30 121.6 . . ?
C31 C30 H30 121.6 . . ?
C41 C42 H42A 120.0 . . ?
C41 C42 H42B 120.0 . . ?
H42A C42 H42B 120.0 . . ?
C16 C15 H15 120.7 . . ?
C14 C15 C16 118.5(15) . . ?
C14 C15 H15 120.7 . . ?
C19 C18 H18 120.1 . . ?
C17 C18 H18 120.1 . . ?
C17 C18 C19 119.9(18) . . ?
C18 C19 H19 119.5 . . ?
C18 C19 C14 121.0(16) . . ?
C14 C19 H19 119.5 . . ?
C15 C14 C13 122.1(13) . . ?
C15 C14 C19 119.0(13) . . ?
C19 C14 C13 118.8(13) . . ?
C16 C17 C20 120.5(18) . . ?
C18 C17 C16 121.3(16) . . ?
C18 C17 C20 118.2(18) . . ?
C17 C20 H20 116.1 . . ?
C21 C20 C17 128(2) . . ?
C21 C20 H20 116.1 . . ?
C20 C21 H21A 120.0 . . ?
C20 C21 H21B 120.0 . . ?
H21A C21 H21B 120.0 . . ?
Cl1 C49 Cl2 110.2(12) . . ?
Cl1 C49 H49A 109.6 . . ?
Cl1 C49 H49B 109.6 . . ?
Cl2 C49 H49A 109.6 . . ?
Cl2 C49 H49B 109.6 . . ?
H49A C49 H49B 108.1 . . ?
Cl3 C50 Cl4 114.7(15) . . ?
Cl3 C50 H50A 108.6 . . ?
Cl3 C50 H50B 108.6 . . ?
Cl4 C50 H50A 108.6 . . ?
Cl4 C50 H50B 108.6 . . ?
H50A C50 H50B 107.6 . . ?

loop_
_geom_bond_atom_site_label_1
_geom_bond_atom_site_label_2
_geom_bond_distance
_geom_bond_site_symmetry_2
_geom_bond_publ_flag
Ir1 O1 2.166(7) . ?
Ir1 O2 2.160(7) . ?
Ir1 N1 2.059(10) . ?
Ir1 N4 2.063(10) . ?
Ir1 C51 2.029(11) . ?
Ir1 C44 2.022(11) . ?
O1 C1 1.276(15) . ?
O2 C3 1.266(13) . ?
N1 C6 1.325(15) . ?
N1 C8 1.397(15) . ?
N2 C13 1.460(14) . ?
N2 C6 1.353(16) . ?
N2 C7 1.380(15) . ?
N5 C27 1.352(16) . ?
N5 C28 1.371(17) . ?
N5 C34 1.468(15) . ?
N4 C29 1.367(16) . ?
N4 C27 1.340(15) . ?
C51 C22 1.405(19) . ?
C51 C23 1.400(18) . ?
C44 C43 1.403(16) . ?
C44 C45 1.384(17) . ?
C29 C28 1.402(17) . ?
C29 C30 1.375(19) . ?
C27 C43 1.465(16) . ?
C3 C2 1.385(18) . ?
C3 C4 1.513(17) . ?
C22 C6 1.448(18) . ?
C22 C26 1.421(18) . ?
C28 C33 1.39(2) . ?
C13 H13A 0.9900 . ?
C13 H13B 0.9900 . ?
C13 C14 1.515(18) . ?
C34 H34A 0.9900 . ?
C34 H34B 0.9900 . ?
C34 C35 1.515(17) . ?
C7 C8 1.380(17) . ?
C7 C12 1.396(18) . ?
C43 C48 1.419(17) . ?
C2 H2 0.9500 . ?
C2 C1 1.402(19) . ?
C8 C9 1.376(18) . ?
C33 H33 0.9500 . ?
C33 C32 1.36(2) . ?
C9 H9 0.9500 . ?
C9 C10 1.368(18) . ?
C48 H48 0.9500 . ?
C48 C47 1.379(19) . ?
C46 H46 0.9500 . ?
C46 C47 1.375(19) . ?
C46 C45 1.376(18) . ?
C12 H12 0.9500 . ?
C12 C11 1.382(19) . ?
C26 H26 0.9500 . ?
C26 C25 1.37(2) . ?
C47 H47 0.9500 . ?
C10 H10 0.9500 . ?
C10 C11 1.403(19) . ?
C25 H25 0.9500 . ?
C25 C24 1.40(2) . ?
C1 C5 1.503(19) . ?
C24 H24 0.9500 . ?
C24 C23 1.360(19) . ?
C31 H31 0.9500 . ?
C31 C32 1.40(2) . ?
C31 C30 1.39(2) . ?
C4 H4A 0.9800 . ?
C4 H4B 0.9800 . ?
C4 H4C 0.9800 . ?
C23 H23 0.9500 . ?
C32 H32 0.9500 . ?
C5 H5A 0.9800 . ?
C5 H5B 0.9800 . ?
C5 H5C 0.9800 . ?
C16 H16 0.9500 . ?
C16 C15 1.42(2) . ?
C16 C17 1.38(2) . ?
C45 H45 0.9500 . ?
C36 H36 0.9500 . ?
C36 C35 1.381(19) . ?
C36 C37 1.38(2) . ?
C40 H40 0.9500 . ?
C40 C35 1.34(2) . ?
C40 C39 1.39(2) . ?
C11 H11 0.9500 . ?
C39 H39 0.9500 . ?
C39 C38 1.37(2) . ?
C38 C41 1.47(2) . ?
C38 C37 1.38(2) . ?
C41 H41 0.9500 . ?
C41 C42 1.19(3) . ?
C37 H37 0.9500 . ?
C30 H30 0.9500 . ?
C42 H42A 0.9500 . ?
C42 H42B 0.9500 . ?
C15 H15 0.9500 . ?
C15 C14 1.38(2) . ?
C18 H18 0.9500 . ?
C18 C19 1.38(2) . ?
C18 C17 1.34(3) . ?
C19 H19 0.9500 . ?
C19 C14 1.41(2) . ?
C17 C20 1.51(2) . ?
C20 H20 0.9500 . ?
C20 C21 1.23(3) . ?
C21 H21A 0.9500 . ?
C21 H21B 0.9500 . ?
Cl1 C49 1.74(2) . ?
Cl2 C49 1.78(3) . ?
C49 H49A 0.9900 . ?
C49 H49B 0.9900 . ?
Cl3 C50 1.71(2) . ?
Cl4 C50 1.75(2) . ?
C50 H50A 0.9900 . ?
C50 H50B 0.9900 . ?

loop_
_geom_torsion_atom_site_label_1
_geom_torsion_atom_site_label_2
_geom_torsion_atom_site_label_3
_geom_torsion_atom_site_label_4
_geom_torsion
_geom_torsion_site_symmetry_1
_geom_torsion_site_symmetry_2
_geom_torsion_site_symmetry_3
_geom_torsion_site_symmetry_4
_geom_torsion_publ_flag
Ir1 O1 C1 C2 -1(2) . . . . ?
Ir1 O1 C1 C5 179.2(10) . . . . ?
Ir1 O2 C3 C2 -8.5(19) . . . . ?
Ir1 O2 C3 C4 174.6(8) . . . . ?
Ir1 N1 C6 N2 -179.2(7) . . . . ?
Ir1 N1 C6 C22 -3.9(13) . . . . ?
Ir1 N1 C8 C7 177.3(8) . . . . ?
Ir1 N1 C8 C9 1(2) . . . . ?
Ir1 N4 C29 C28 174.2(9) . . . . ?
Ir1 N4 C29 C30 -8(2) . . . . ?
Ir1 N4 C27 N5 -175.8(7) . . . . ?
Ir1 N4 C27 C43 0.6(13) . . . . ?
Ir1 C51 C22 C6 5.2(14) . . . . ?
Ir1 C51 C22 C26 -179.2(10) . . . . ?
Ir1 C51 C23 C24 178.6(10) . . . . ?
Ir1 C44 C43 C27 -4.7(13) . . . . ?
Ir1 C44 C43 C48 -179.1(9) . . . . ?
Ir1 C44 C45 C46 -179.0(9) . . . . ?
O2 C3 C2 C1 4(3) . . . . ?
N1 C8 C9 C10 176.8(12) . . . . ?
N2 C13 C14 C15 30.5(19) . . . . ?
N2 C13 C14 C19 -150.8(13) . . . . ?
N2 C7 C8 N1 -1.2(12) . . . . ?
N2 C7 C8 C9 175.5(11) . . . . ?
N2 C7 C12 C11 -174.6(12) . . . . ?
N5 C27 C43 C44 178.1(12) . . . . ?
N5 C27 C43 C48 -8(2) . . . . ?
N5 C28 C33 C32 179.5(14) . . . . ?
N5 C34 C35 C36 -149.0(13) . . . . ?
N5 C34 C35 C40 32(2) . . . . ?
N4 C29 C28 N5 -0.3(13) . . . . ?
N4 C29 C28 C33 179.9(12) . . . . ?
N4 C29 C30 C31 -179.5(13) . . . . ?
N4 C27 C43 C44 2.7(15) . . . . ?
N4 C27 C43 C48 176.8(11) . . . . ?
C51 C22 C6 N1 -0.8(16) . . . . ?
C51 C22 C6 N2 172.9(13) . . . . ?
C51 C22 C26 C25 2(2) . . . . ?
C44 C43 C48 C47 -4.6(18) . . . . ?
C29 N4 C27 N5 -0.6(13) . . . . ?
C29 N4 C27 C43 175.9(10) . . . . ?
C29 C28 C33 C32 -1(2) . . . . ?
C27 N5 C28 C29 -0.1(13) . . . . ?
C27 N5 C28 C33 179.8(14) . . . . ?
C27 N5 C34 C35 -87.6(16) . . . . ?
C27 N4 C29 C28 0.5(13) . . . . ?
C27 N4 C29 C30 178.1(13) . . . . ?
C27 C43 C48 C47 -178.2(11) . . . . ?
C3 C2 C1 O1 1(3) . . . . ?
C3 C2 C1 C5 -178.3(15) . . . . ?
C22 C51 C23 C24 0(2) . . . . ?
C22 C26 C25 C24 -2(2) . . . . ?
C28 N5 C27 N4 0.4(13) . . . . ?
C28 N5 C27 C43 -175.3(12) . . . . ?
C28 N5 C34 C35 86.5(14) . . . . ?
C28 C29 C30 C31 -2(2) . . . . ?
C28 C33 C32 C31 0(2) . . . . ?
C13 N2 C6 N1 -175.4(10) . . . . ?
C13 N2 C6 C22 10(2) . . . . ?
C13 N2 C7 C8 177.5(10) . . . . ?
C13 N2 C7 C12 -4.3(19) . . . . ?
C6 N1 C8 C7 3.0(13) . . . . ?
C6 N1 C8 C9 -173.2(12) . . . . ?
C6 N2 C13 C14 -100.9(15) . . . . ?
C6 N2 C7 C8 -1.0(13) . . . . ?
C6 N2 C7 C12 177.1(12) . . . . ?
C6 C22 C26 C25 176.6(12) . . . . ?
C34 N5 C27 N4 175.2(11) . . . . ?
C34 N5 C27 C43 0(2) . . . . ?
C34 N5 C28 C29 -175.3(10) . . . . ?
C34 N5 C28 C33 5(2) . . . . ?
C7 N2 C13 C14 80.9(14) . . . . ?
C7 N2 C6 N1 3.0(13) . . . . ?
C7 N2 C6 C22 -171.1(13) . . . . ?
C7 C8 C9 C10 1.2(18) . . . . ?
C7 C12 C11 C10 -2.3(19) . . . . ?
C43 C44 C45 C46 -4.1(17) . . . . ?
C43 C48 C47 C46 2.3(19) . . . . ?
C8 N1 C6 N2 -3.7(13) . . . . ?
C8 N1 C6 C22 171.6(10) . . . . ?
C8 C7 C12 C11 3.3(18) . . . . ?
C8 C9 C10 C11 -0.1(19) . . . . ?
C9 C10 C11 C12 1(2) . . . . ?
C12 C7 C8 N1 -179.5(11) . . . . ?
C12 C7 C8 C9 -2.9(18) . . . . ?
C26 C22 C6 N1 -176.2(11) . . . . ?
C26 C22 C6 N2 -2(2) . . . . ?
C26 C25 C24 C23 2(2) . . . . ?
C47 C46 C45 C44 2(2) . . . . ?
C25 C24 C23 C51 -1(2) . . . . ?
C4 C3 C2 C1 -179.4(14) . . . . ?
C23 C51 C22 C6 -176.3(11) . . . . ?
C23 C51 C22 C26 -0.7(19) . . . . ?
C32 C31 C30 C29 1(2) . . . . ?
C16 C15 C14 C13 175.3(13) . . . . ?
C16 C15 C14 C19 -3(2) . . . . ?
C16 C17 C20 C21 4(3) . . . . ?
C45 C44 C43 C27 179.8(10) . . . . ?
C45 C44 C43 C48 5.4(17) . . . . ?
C45 C46 C47 C48 -1(2) . . . . ?
C40 C39 C38 C41 -176.5(18) . . . . ?
C40 C39 C38 C37 3(3) . . . . ?
C35 C36 C37 C38 -1(3) . . . . ?
C35 C40 C39 C38 -2(3) . . . . ?
C39 C40 C35 C34 178.8(15) . . . . ?
C39 C40 C35 C36 0(3) . . . . ?
C39 C38 C41 C42 -15(4) . . . . ?
C39 C38 C37 C36 -1(2) . . . . ?
C41 C38 C37 C36 178.2(16) . . . . ?
C37 C36 C35 C34 -177.3(14) . . . . ?
C37 C36 C35 C40 2(2) . . . . ?
C37 C38 C41 C42 166(2) . . . . ?
C30 C29 C28 N5 -178.2(11) . . . . ?
C30 C29 C28 C33 2(2) . . . . ?
C30 C31 C32 C33 0(2) . . . . ?
C15 C16 C17 C18 2(3) . . . . ?
C15 C16 C17 C20 -179.1(15) . . . . ?
C18 C19 C14 C13 -174.7(15) . . . . ?
C18 C19 C14 C15 4(2) . . . . ?
C18 C17 C20 C21 -177.3(19) . . . . ?
C19 C18 C17 C16 -1(3) . . . . ?
C19 C18 C17 C20 179.6(15) . . . . ?
C17 C16 C15 C14 1(2) . . . . ?
C17 C18 C19 C14 -2(3) . . . . ?
